data_1576091
loop_
_publ_author_name
'Zhang, Wanlong'
'Zhang, Yongcheng'
'Chen, Zhiyan'
'Qin, Wei'

_publ_section_title
;
 Abnormal homodirectional responses of magneto-phosphorescence and
 magneto-fluorescence in organic phosphorescent crystals under
 third-component doping.
;
_journal_issue 45
_journal_name_full Nanoscale
_journal_page_first 26248
_journal_page_last 26256
_journal_paper_doi 10.1039/d5nr03566j
_journal_volume 17
_journal_year 2025
_chemical_formula_moiety 'C8 Cl4 N2, C18 H12'
_chemical_formula_sum 'C26 H12 Cl4 N2'
_chemical_formula_weight 494.18
_chemical_name_systematic 'Tetrachlorophthalonitrile triphenylene'
_space_group_crystal_system monoclinic
_space_group_IT_number 14
_space_group_name_Hall '-P 2ybc'
_space_group_name_H-M_alt 'P 1 21/c 1'
_atom_sites_solution_hydrogens geom
_atom_sites_solution_primary dual
_audit_block_doi 10.5517/ccdc.csd.cc2pgqtq
_audit_creation_date 2024-08-29
_audit_creation_method
;
Olex2 1.5
(compiled 2024.02.16 svn.r378c4104 for OlexSys, GUI svn.r6928)
;
_audit_update_record
;
2025-09-10 deposited with the CCDC.	2025-10-23 downloaded from the CCDC.
;
_cell_angle_alpha 90
_cell_angle_beta 116.268(2)
_cell_angle_gamma 90
_cell_formula_units_Z 4
_cell_length_a 17.7668(8)
_cell_length_b 7.3556(3)
_cell_length_c 18.3821(8)
_cell_measurement_reflns_used 5766
_cell_measurement_temperature 299.00
_cell_measurement_theta_max 61.093
_cell_measurement_theta_min 4.828
_cell_volume 2154.20(17)
_computing_cell_refinement 'SAINT V8.40B (?, 2016)'
_computing_data_reduction 'SAINT V8.40B (?, 2016)'
_computing_molecular_graphics 'Olex2 1.5 (Dolomanov et al., 2009)'
_computing_publication_material 'Olex2 1.5 (Dolomanov et al., 2009)'
_computing_structure_refinement 'SHELXL 2018/3 (Sheldrick, 2015)'
_computing_structure_solution 'SHELXT 2018/2 (Sheldrick, 2018)'
_diffrn_ambient_temperature 299.00
_diffrn_measured_fraction_theta_full 0.987
_diffrn_measured_fraction_theta_max 0.987
_diffrn_measurement_device_type 'Bruker APEX-II CCD'
_diffrn_radiation_type CuK\a
_diffrn_radiation_wavelength 1.54178
_diffrn_reflns_av_R_equivalents 0.0241
_diffrn_reflns_av_unetI/netI 0.0235
_diffrn_reflns_Laue_measured_fraction_full 0.987
_diffrn_reflns_Laue_measured_fraction_max 0.987
_diffrn_reflns_limit_h_max 20
_diffrn_reflns_limit_h_min -14
_diffrn_reflns_limit_k_max 6
_diffrn_reflns_limit_k_min -8
_diffrn_reflns_limit_l_max 16
_diffrn_reflns_limit_l_min -20
_diffrn_reflns_number 11321
_diffrn_reflns_point_group_measured_fraction_full 0.987
_diffrn_reflns_point_group_measured_fraction_max 0.987
_diffrn_reflns_theta_full 61.136
_diffrn_reflns_theta_max 61.136
_diffrn_reflns_theta_min 4.828
_diffrn_source_current 1.1
_diffrn_source_power 0.05500000000000001
_diffrn_source_voltage 50.0
_exptl_absorpt_coefficient_mu 5.134
_exptl_absorpt_correction_T_max 0.7520
_exptl_absorpt_correction_T_min 0.5282
_exptl_absorpt_correction_type multi-scan
_exptl_absorpt_process_details
;
SADABS-2016/2 (Bruker,2016/2) was used for absorption correction.
wR2(int) was 0.1111 before and 0.0384 after correction.
The Ratio of minimum to maximum transmission is 0.7024.
The \l/2 correction factor is Not present.
;
_exptl_crystal_colour 'clear yellowish'
_exptl_crystal_colour_lustre clear
_exptl_crystal_colour_modifier yellowish
_exptl_crystal_density_diffrn 1.524
_exptl_crystal_description needle
_exptl_crystal_F_000 1000
_refine_diff_density_max 0.765
_refine_diff_density_min -0.574
_refine_diff_density_rms 0.063
_refine_ls_extinction_method none
_refine_ls_goodness_of_fit_ref 1.076
_refine_ls_hydrogen_treatment constr
_refine_ls_matrix_type full
_refine_ls_number_parameters 317
_refine_ls_number_reflns 3269
_refine_ls_number_restraints 1
_refine_ls_restrained_S_all 1.118
_refine_ls_R_factor_all 0.0722
_refine_ls_R_factor_gt 0.0664
_refine_ls_shift/su_max 0.000
_refine_ls_shift/su_mean 0.000
_refine_ls_structure_factor_coef Fsqd
_refine_ls_weighting_details 'w=1/[\s^2^(Fo^2^)+(0.1225P)^2^+2.1682P] where P=(Fo^2^+2Fc^2^)/3'
_refine_ls_weighting_scheme calc
_refine_ls_wR_factor_gt 0.2001
_refine_ls_wR_factor_ref 0.2075
_reflns_Friedel_coverage 0.000
_reflns_number_gt 2888
_reflns_number_total 3269
_reflns_threshold_expression 'I > 2\s(I)'
_cod_data_source_file d5nr03566j2.cif
_cod_data_source_block cu_211210h_0m
_cod_depositor_comments 'Adding full bibliography for 1576090--1576091.cif.'
_cod_original_cell_volume 2154.20(16)
_cod_database_code 1576091
_shelx_shelxl_version_number 2018/3
_shelx_space_group_comment
;
The symmetry employed for this shelxl refinement is uniquely defined
by the following loop, which should always be used as a source of
symmetry information in preference to the above space-group names.
They are only intended as comments.
;
_olex2_refinement_description
;
1. Fixed Uiso
 At 1.2 times of:
  All C(H) groups
2. Restrained distances
 C00F-C
 1.45 with sigma of 0.01
3. Others
 Sof(Cl00)=Sof(C11)=Sof(N30)=1-FVAR(1)
 Sof(Cl04)=Sof(N2)=Sof(C0)=FVAR(1)
4.a Aromatic/amide H refined with riding coordinates:
 C00H(H00H), C00J(H00J), C00K(H00K), C00M(H00M), C00N(H00N), C00O(H00O),
 C00P(H00P), C00Q(H00Q), C00R(H00R), C00S(H00S), C00T(H00T), C00U(H00U)
;
_olex2_submission_special_instructions 'No special instructions were received'

loop_
_space_group_symop_operation_xyz
'x, y, z'
'-x, y+1/2, -z+1/2'
'-x, -y, -z'
'x, -y-1/2, z-1/2'

loop_
_atom_site_label
_atom_site_type_symbol
_atom_site_fract_x
_atom_site_fract_y
_atom_site_fract_z
_atom_site_U_iso_or_equiv
_atom_site_adp_type
_atom_site_occupancy
_atom_site_site_symmetry_order
_atom_site_calc_flag
_atom_site_refinement_flags_posn
_atom_site_refinement_flags_adp
_atom_site_refinement_flags_occupancy
_atom_site_disorder_assembly
_atom_site_disorder_group
Cl01 Cl 0.67849(7) 1.03591(14) 0.35870(5) 0.0665(4) Uani 1 1 d . . . . .
Cl02 Cl 0.87271(8) 1.11799(17) 0.45424(8) 0.0804(4) Uani 1 1 d . . . . .
Cl03 Cl 0.57093(9) 0.90930(18) 0.44759(9) 0.0917(5) Uani 1 1 d . . . . .
Cl04 Cl 0.9652(2) 1.0641(7) 0.6425(3) 0.071(2) Uani 0.638(15) 1 d . . P A 1
C C 0.8583(10) 0.8986(18) 0.7239(4) 0.061(2) Uani 1 1 d D . . . .
Cl00 Cl 0.6546(5) 0.8276(10) 0.6306(7) 0.072(2) Uani 0.362(15) 1 d . . P A 2
C007 C 0.6806(2) 0.4032(4) 0.5490(2) 0.0416(7) Uani 1 1 d . . . . .
C008 C 0.7677(2) 0.4360(4) 0.5953(2) 0.0443(8) Uani 1 1 d . . . . .
C009 C 0.8170(2) 0.5073(4) 0.5555(2) 0.0448(8) Uani 1 1 d . . . . .
C00A C 0.6882(2) 0.5067(4) 0.4237(2) 0.0435(8) Uani 1 1 d . . . . .
C00B C 0.6402(2) 0.4379(4) 0.4621(2) 0.0417(7) Uani 1 1 d . . . . .
C00C C 0.7775(2) 0.5429(4) 0.4713(2) 0.0430(8) Uani 1 1 d . . . . .
C00D C 0.6827(3) 0.9439(5) 0.5018(2) 0.0541(9) Uani 1 1 d . . . . .
C00E C 0.7280(2) 1.0043(4) 0.4615(2) 0.0502(9) Uani 1 1 d . . . . .
C00F C 0.8100(3) 0.9432(5) 0.6283(2) 0.0578(10) Uani 1 1 d D . . . .
C00G C 0.8133(2) 1.0389(5) 0.5043(2) 0.0522(9) Uani 1 1 d . . . . .
C00H C 0.5548(2) 0.4028(5) 0.4142(2) 0.0557(9) Uani 1 1 d . . . . .
H00H H 0.522853 0.356951 0.438652 0.067 Uiso 1 1 calc R U . . .
C00I C 0.7241(3) 0.9121(5) 0.5850(2) 0.0556(10) Uani 1 1 d . . . . .
C00J C 0.6474(3) 0.5369(5) 0.3398(2) 0.0585(9) Uani 1 1 d . . . . .
H00J H 0.678010 0.581959 0.313752 0.070 Uiso 1 1 calc R U . . .
C00K C 0.6353(3) 0.3368(5) 0.5897(2) 0.0562(9) Uani 1 1 d . . . . .
H00K H 0.577967 0.315966 0.560307 0.067 Uiso 1 1 calc R U . . .
C00L C 0.8543(3) 1.0094(5) 0.5880(2) 0.0570(10) Uani 1 1 d . . . . .
C00M C 0.8039(3) 0.3981(6) 0.6787(2) 0.0645(11) Uani 1 1 d . . . . .
H00M H 0.861016 0.418191 0.709721 0.077 Uiso 1 1 calc R U . . .
C00N C 0.8275(3) 0.6133(5) 0.4358(3) 0.0589(10) Uani 1 1 d . . . . .
H00N H 0.802773 0.638329 0.380521 0.071 Uiso 1 1 calc R U . . .
C00O C 0.9036(2) 0.5428(5) 0.5995(3) 0.0620(10) Uani 1 1 d . . . . .
H00O H 0.930300 0.519950 0.654980 0.074 Uiso 1 1 calc R U . . .
C00P C 0.6729(3) 0.3021(6) 0.6711(3) 0.0683(11) Uani 1 1 d . . . . .
H00P H 0.641282 0.257953 0.696199 0.082 Uiso 1 1 calc R U . . .
C00Q C 0.5173(3) 0.4342(6) 0.3326(3) 0.0673(11) Uani 1 1 d . . . . .
H00Q H 0.460433 0.409957 0.302304 0.081 Uiso 1 1 calc R U . . .
C00R C 0.5635(3) 0.5017(6) 0.2951(2) 0.0690(11) Uani 1 1 d . . . . .
H00R H 0.537827 0.523329 0.239544 0.083 Uiso 1 1 calc R U . . .
C00S C 0.7571(3) 0.3320(7) 0.7158(3) 0.0736(12) Uani 1 1 d . . . . .
H00S H 0.782719 0.307629 0.771144 0.088 Uiso 1 1 calc R U . . .
C00T C 0.9487(2) 0.6100(6) 0.5618(3) 0.0695(12) Uani 1 1 d . . . . .
H00T H 1.005793 0.631839 0.591893 0.083 Uiso 1 1 calc R U . . .
C00U C 0.9112(3) 0.6457(5) 0.4808(3) 0.0690(12) Uani 1 1 d . . . . .
H00U H 0.942732 0.692188 0.456044 0.083 Uiso 1 1 calc R U . . .
N1 N 0.8697(8) 0.8952(17) 0.7465(5) 0.084(2) Uani 1 1 d . . . . .
N2 N 0.6518(8) 0.8040(17) 0.6623(8) 0.076(3) Uani 0.638(15) 1 d . . P A 1
C11 C 0.9344(18) 1.040(4) 0.627(2) 0.052(7) Uani 0.362(15) 1 d . . P A 2
N30 N 1.0001(16) 1.062(4) 0.6641(19) 0.081(8) Uani 0.362(15) 1 d . . P A 2
C0 C 0.6859(8) 0.852(2) 0.6320(11) 0.066(4) Uani 0.638(15) 1 d . . P A 1

loop_
_atom_site_aniso_label
_atom_site_aniso_U_11
_atom_site_aniso_U_22
_atom_site_aniso_U_33
_atom_site_aniso_U_23
_atom_site_aniso_U_13
_atom_site_aniso_U_12
Cl01 0.0812(7) 0.0655(7) 0.0454(6) 0.0014(4) 0.0212(5) -0.0038(5)
Cl02 0.0896(8) 0.0739(8) 0.0869(8) 0.0008(6) 0.0474(7) -0.0058(6)
Cl03 0.0976(9) 0.0777(8) 0.0964(9) 0.0000(6) 0.0401(8) 0.0009(6)
Cl04 0.044(6) 0.0826(18) 0.068(5) -0.005(2) 0.008(5) -0.013(3)
C 0.101(6) 0.052(3) 0.020(2) 0.014(2) 0.018(3) 0.016(3)
Cl00 0.084(5) 0.064(3) 0.077(4) 0.000(3) 0.045(4) -0.002(3)
C007 0.0488(18) 0.0334(16) 0.0505(18) -0.0060(13) 0.0293(15) -0.0007(13)
C008 0.0495(18) 0.0399(17) 0.0464(18) -0.0058(14) 0.0240(15) 0.0033(14)
C009 0.0420(17) 0.0366(16) 0.060(2) -0.0078(14) 0.0261(16) 0.0015(13)
C00A 0.0514(18) 0.0335(16) 0.0501(19) -0.0017(14) 0.0267(16) 0.0024(14)
C00B 0.0436(17) 0.0334(16) 0.0512(19) -0.0029(13) 0.0238(15) 0.0008(13)
C00C 0.0469(18) 0.0342(16) 0.058(2) -0.0025(14) 0.0329(16) 0.0027(13)
C00D 0.077(3) 0.0338(17) 0.056(2) -0.0041(15) 0.0332(19) 0.0059(16)
C00E 0.071(2) 0.0358(17) 0.0442(19) -0.0022(14) 0.0257(18) 0.0047(16)
C00F 0.080(3) 0.045(2) 0.046(2) -0.0008(15) 0.0252(19) 0.0105(18)
C00G 0.065(2) 0.0381(18) 0.050(2) -0.0029(15) 0.0221(18) 0.0045(16)
C00H 0.0442(19) 0.050(2) 0.071(2) -0.0011(17) 0.0231(18) -0.0045(15)
C00I 0.079(3) 0.0383(18) 0.059(2) -0.0006(16) 0.039(2) 0.0051(17)
C00J 0.073(3) 0.052(2) 0.052(2) 0.0060(17) 0.0288(19) 0.0024(18)
C00K 0.066(2) 0.050(2) 0.069(2) -0.0078(17) 0.0453(19) -0.0070(17)
C00L 0.074(3) 0.044(2) 0.054(2) -0.0027(16) 0.028(2) 0.0054(18)
C00M 0.067(2) 0.074(3) 0.048(2) -0.0110(18) 0.0208(19) 0.005(2)
C00N 0.067(2) 0.047(2) 0.083(3) 0.0042(18) 0.052(2) 0.0051(17)
C00O 0.045(2) 0.060(2) 0.076(3) -0.011(2) 0.0230(19) 0.0031(17)
C00P 0.099(3) 0.064(3) 0.067(2) -0.003(2) 0.060(2) -0.003(2)
C00Q 0.053(2) 0.064(2) 0.066(3) 0.002(2) 0.0087(19) -0.0024(19)
C00R 0.073(3) 0.064(3) 0.051(2) 0.0036(19) 0.011(2) 0.004(2)
C00S 0.101(3) 0.080(3) 0.051(2) 0.000(2) 0.044(2) 0.009(3)
C00T 0.043(2) 0.061(2) 0.109(4) -0.010(2) 0.037(2) -0.0023(17)
C00U 0.060(2) 0.052(2) 0.122(4) -0.003(2) 0.065(3) -0.0035(18)
N1 0.082(4) 0.081(5) 0.087(6) -0.019(5) 0.034(5) 0.000(3)
N2 0.102(6) 0.070(5) 0.074(6) -0.010(5) 0.055(6) -0.010(4)
C11 0.03(2) 0.060(12) 0.031(7) -0.013(7) -0.020(12) 0.001(10)
N30 0.036(15) 0.096(10) 0.076(14) -0.003(9) -0.006(12) -0.022(11)
C0 0.060(7) 0.049(5) 0.089(7) -0.016(5) 0.032(6) -0.005(5)

loop_
_atom_type_symbol
_atom_type_description
_atom_type_scat_dispersion_real
_atom_type_scat_dispersion_imag
_atom_type_scat_source
C C 0.0181 0.0091 'International Tables Vol C Tables 4.2.6.8 and 6.1.1.4'
Cl Cl 0.3639 0.7018 'International Tables Vol C Tables 4.2.6.8 and 6.1.1.4'
H H 0.0000 0.0000 'International Tables Vol C Tables 4.2.6.8 and 6.1.1.4'
N N 0.0311 0.0180 'International Tables Vol C Tables 4.2.6.8 and 6.1.1.4'

loop_
_geom_angle_atom_site_label_1
_geom_angle_atom_site_label_2
_geom_angle_atom_site_label_3
_geom_angle
_geom_angle_site_symmetry_1
_geom_angle_site_symmetry_3
_geom_angle_publ_flag
C008 C007 C00B 120.4(3) . . ?
C00K C007 C008 118.0(3) . . ?
C00K C007 C00B 121.6(3) . . ?
C007 C008 C009 119.7(3) . . ?
C00M C008 C007 118.2(3) . . ?
C00M C008 C009 122.1(3) . . ?
C00C C009 C008 119.8(3) . . ?
C00O C009 C008 121.4(3) . . ?
C00O C009 C00C 118.8(3) . . ?
C00B C00A C00C 120.1(3) . . ?
C00J C00A C00B 118.1(3) . . ?
C00J C00A C00C 121.8(3) . . ?
C00A C00B C007 119.7(3) . . ?
C00H C00B C007 121.9(3) . . ?
C00H C00B C00A 118.4(3) . . ?
C009 C00C C00A 120.3(3) . . ?
C00N C00C C009 117.7(3) . . ?
C00N C00C C00A 122.0(3) . . ?
C00E C00D Cl03 120.5(3) . . ?
C00E C00D C00I 119.4(4) . . ?
C00I C00D Cl03 120.1(3) . . ?
C00D C00E Cl01 119.9(3) . . ?
C00D C00E C00G 120.1(3) . . ?
C00G C00E Cl01 120.0(3) . . ?
C00I C00F C 120.6(7) . . ?
C00L C00F C 120.1(7) . . ?
C00L C00F C00I 119.4(3) . . ?
C00E C00G Cl02 121.1(3) . . ?
C00E C00G C00L 120.2(4) . . ?
C00L C00G Cl02 118.7(3) . . ?
C00B C00H H00H 119.1 . . ?
C00Q C00H C00B 121.7(4) . . ?
C00Q C00H H00H 119.1 . . ?
C00D C00I Cl00 114.4(5) . . ?
C00D C00I C00F 120.8(4) . . ?
C00F C00I Cl00 124.7(4) . . ?
C0 C00I C00D 124.9(7) . . ?
C0 C00I C00F 114.3(7) . . ?
C00A C00J H00J 119.2 . . ?
C00R C00J C00A 121.7(4) . . ?
C00R C00J H00J 119.2 . . ?
C007 C00K H00K 119.0 . . ?
C00P C00K C007 121.9(4) . . ?
C00P C00K H00K 119.0 . . ?
C00F C00L Cl04 121.1(3) . . ?
C00F C00L C00G 120.0(4) . . ?
C00G C00L Cl04 118.9(3) . . ?
C11 C00L C00F 120.3(19) . . ?
C11 C00L C00G 119.7(18) . . ?
C008 C00M H00M 119.1 . . ?
C00S C00M C008 121.8(4) . . ?
C00S C00M H00M 119.1 . . ?
C00C C00N H00N 119.2 . . ?
C00U C00N C00C 121.5(4) . . ?
C00U C00N H00N 119.2 . . ?
C009 C00O H00O 119.6 . . ?
C00T C00O C009 120.9(4) . . ?
C00T C00O H00O 119.6 . . ?
C00K C00P H00P 119.9 . . ?
C00K C00P C00S 120.2(4) . . ?
C00S C00P H00P 119.9 . . ?
C00H C00Q H00Q 120.0 . . ?
C00H C00Q C00R 120.1(4) . . ?
C00R C00Q H00Q 120.0 . . ?
C00J C00R C00Q 120.0(4) . . ?
C00J C00R H00R 120.0 . . ?
C00Q C00R H00R 120.0 . . ?
C00M C00S H00S 120.1 . . ?
C00P C00S C00M 119.9(4) . . ?
C00P C00S H00S 120.1 . . ?
C00O C00T H00T 119.6 . . ?
C00U C00T C00O 120.9(4) . . ?
C00U C00T H00T 119.6 . . ?
C00N C00U H00U 119.9 . . ?
C00T C00U C00N 120.2(4) . . ?
C00T C00U H00U 119.9 . . ?
N30 C11 C00L 175(5) . . ?
N2 C0 C00I 174.5(16) . . ?

loop_
_geom_bond_atom_site_label_1
_geom_bond_atom_site_label_2
_geom_bond_distance
_geom_bond_site_symmetry_2
_geom_bond_publ_flag
Cl01 C00E 1.711(3) . ?
Cl02 C00G 1.778(4) . ?
Cl03 C00D 1.803(4) . ?
Cl04 C00L 1.817(5) . ?
C C00F 1.612(6) . ?
Cl00 C00I 1.879(8) . ?
C007 C008 1.418(5) . ?
C007 C00B 1.456(5) . ?
C007 C00K 1.407(5) . ?
C008 C009 1.465(5) . ?
C008 C00M 1.403(5) . ?
C009 C00C 1.413(5) . ?
C009 C00O 1.410(5) . ?
C00A C00B 1.419(5) . ?
C00A C00C 1.457(5) . ?
C00A C00J 1.402(5) . ?
C00B C00H 1.400(5) . ?
C00C C00N 1.412(5) . ?
C00D C00E 1.387(5) . ?
C00D C00I 1.391(5) . ?
C00E C00G 1.387(5) . ?
C00F C00I 1.394(6) . ?
C00F C00L 1.386(6) . ?
C00G C00L 1.398(5) . ?
C00H H00H 0.9300 . ?
C00H C00Q 1.364(6) . ?
C00I C0 1.386(18) . ?
C00J H00J 0.9300 . ?
C00J C00R 1.371(6) . ?
C00K H00K 0.9300 . ?
C00K C00P 1.365(6) . ?
C00L C11 1.30(3) . ?
C00M H00M 0.9300 . ?
C00M C00S 1.376(6) . ?
C00N H00N 0.9300 . ?
C00N C00U 1.366(6) . ?
C00O H00O 0.9300 . ?
C00O C00T 1.362(6) . ?
C00P H00P 0.9300 . ?
C00P C00S 1.369(6) . ?
C00Q H00Q 0.9300 . ?
C00Q C00R 1.377(6) . ?
C00R H00R 0.9300 . ?
C00S H00S 0.9300 . ?
C00T H00T 0.9300 . ?
C00T C00U 1.361(7) . ?
C00U H00U 0.9300 . ?
N2 C0 1.05(3) . ?
C11 N30 1.07(5) . ?

loop_
_geom_torsion_atom_site_label_1
_geom_torsion_atom_site_label_2
_geom_torsion_atom_site_label_3
_geom_torsion_atom_site_label_4
_geom_torsion
_geom_torsion_site_symmetry_1
_geom_torsion_site_symmetry_2
_geom_torsion_site_symmetry_3
_geom_torsion_site_symmetry_4
_geom_torsion_publ_flag
Cl01 C00E C00G Cl02 0.5(4) . . . . ?
Cl01 C00E C00G C00L -178.6(3) . . . . ?
Cl02 C00G C00L Cl04 3.1(5) . . . . ?
Cl02 C00G C00L C00F -178.3(3) . . . . ?
Cl02 C00G C00L C11 -0.1(17) . . . . ?
Cl03 C00D C00E Cl01 -3.1(4) . . . . ?
Cl03 C00D C00E C00G 176.9(3) . . . . ?
Cl03 C00D C00I Cl00 1.5(5) . . . . ?
Cl03 C00D C00I C00F -178.1(3) . . . . ?
Cl03 C00D C00I C0 0.6(9) . . . . ?
C C00F C00I Cl00 2.8(8) . . . . ?
C C00F C00I C00D -177.6(6) . . . . ?
C C00F C00I C0 3.5(10) . . . . ?
C C00F C00L Cl04 -4.8(7) . . . . ?
C C00F C00L C00G 176.6(6) . . . . ?
C C00F C00L C11 -1.5(18) . . . . ?
C007 C008 C009 C00C 0.0(5) . . . . ?
C007 C008 C009 C00O 179.6(3) . . . . ?
C007 C008 C00M C00S -0.4(6) . . . . ?
C007 C00B C00H C00Q -179.5(3) . . . . ?
C007 C00K C00P C00S 0.2(6) . . . . ?
C008 C007 C00B C00A -0.7(4) . . . . ?
C008 C007 C00B C00H 178.4(3) . . . . ?
C008 C007 C00K C00P -0.8(5) . . . . ?
C008 C009 C00C C00A -0.9(5) . . . . ?
C008 C009 C00C C00N 179.3(3) . . . . ?
C008 C009 C00O C00T -179.6(3) . . . . ?
C008 C00M C00S C00P -0.2(7) . . . . ?
C009 C008 C00M C00S 179.7(4) . . . . ?
C009 C00C C00N C00U 0.3(5) . . . . ?
C009 C00O C00T C00U 0.4(6) . . . . ?
C00A C00B C00H C00Q -0.4(5) . . . . ?
C00A C00C C00N C00U -179.5(3) . . . . ?
C00A C00J C00R C00Q -0.3(6) . . . . ?
C00B C007 C008 C009 0.7(5) . . . . ?
C00B C007 C008 C00M -179.1(3) . . . . ?
C00B C007 C00K C00P 179.2(3) . . . . ?
C00B C00A C00C C009 0.9(5) . . . . ?
C00B C00A C00C C00N -179.2(3) . . . . ?
C00B C00A C00J C00R 0.0(5) . . . . ?
C00B C00H C00Q C00R 0.2(6) . . . . ?
C00C C009 C00O C00T 0.0(5) . . . . ?
C00C C00A C00B C007 -0.2(4) . . . . ?
C00C C00A C00B C00H -179.3(3) . . . . ?
C00C C00A C00J C00R 179.6(3) . . . . ?
C00C C00N C00U C00T 0.0(6) . . . . ?
C00D C00E C00G Cl02 -179.5(3) . . . . ?
C00D C00E C00G C00L 1.4(5) . . . . ?
C00E C00D C00I Cl00 -179.1(4) . . . . ?
C00E C00D C00I C00F 1.2(5) . . . . ?
C00E C00D C00I C0 179.9(8) . . . . ?
C00E C00G C00L Cl04 -177.8(3) . . . . ?
C00E C00G C00L C00F 0.8(5) . . . . ?
C00E C00G C00L C11 178.9(17) . . . . ?
C00H C00Q C00R C00J 0.2(7) . . . . ?
C00I C00D C00E Cl01 177.6(3) . . . . ?
C00I C00D C00E C00G -2.4(5) . . . . ?
C00I C00F C00L Cl04 176.6(3) . . . . ?
C00I C00F C00L C00G -2.0(5) . . . . ?
C00I C00F C00L C11 179.9(17) . . . . ?
C00J C00A C00B C007 179.4(3) . . . . ?
C00J C00A C00B C00H 0.3(5) . . . . ?
C00J C00A C00C C009 -178.7(3) . . . . ?
C00J C00A C00C C00N 1.1(5) . . . . ?
C00K C007 C008 C009 -179.2(3) . . . . ?
C00K C007 C008 C00M 0.9(5) . . . . ?
C00K C007 C00B C00A 179.3(3) . . . . ?
C00K C007 C00B C00H -1.6(5) . . . . ?
C00K C00P C00S C00M 0.3(7) . . . . ?
C00L C00F C00I Cl00 -178.6(4) . . . . ?
C00L C00F C00I C00D 1.0(5) . . . . ?
C00L C00F C00I C0 -177.9(8) . . . . ?
C00M C008 C009 C00C 179.9(3) . . . . ?
C00M C008 C009 C00O -0.5(5) . . . . ?
C00O C009 C00C C00A 179.6(3) . . . . ?
C00O C009 C00C C00N -0.3(5) . . . . ?
C00O C00T C00U C00N -0.4(6) . . . . ?
